data_7707656
loop_
_publ_author_name
'Petit, Julien'
'Cavaill\'e, Anthony'
'Saffon-Merceron, Nathalie'
'Fustier-Boutignon, Marie'
'M\'ezailles, Nicolas'

_publ_section_title
;
 Double \a,\a CH bond insertion into sp<sup>3</sup> CH<sub>2</sub> moiety:
 synthesis of a Fe carbene bis-hydride dinitrogen complex.
;
_journal_issue 27
_journal_name_full 'Dalton transactions (Cambridge, England : 2003)'
_journal_page_first 9554
_journal_page_last 9559
_journal_paper_doi 10.1039/d1dt00610j
_journal_volume 50
_journal_year 2021
_chemical_formula_sum 'C43 H68 Cl2 Fe N2 O1.5 P2'
_chemical_formula_weight 825.68
_space_group_crystal_system triclinic
_space_group_IT_number 2
_space_group_name_Hall '-P 1'
_space_group_name_H-M_alt 'P -1'
_atom_sites_solution_hydrogens geom
_audit_creation_method SHELXL-2014/7
_audit_update_record
;
2021-02-12 deposited with the CCDC.	2021-06-14 downloaded from the CCDC.
;
_cell_angle_alpha 80.9776(13)
_cell_angle_beta 77.2074(14)
_cell_angle_gamma 86.6279(14)
_cell_formula_units_Z 2
_cell_length_a 11.0591(4)
_cell_length_b 11.1758(4)
_cell_length_c 18.3680(7)
_cell_measurement_reflns_used 9955
_cell_measurement_temperature 193(2)
_cell_measurement_theta_max 29.32
_cell_measurement_theta_min 2.86
_cell_volume 2185.75(14)
_computing_cell_refinement 'Bruker SAINT'
_computing_data_collection 'Bruker APEX2'
_computing_data_reduction 'Bruker SAINT'
_computing_molecular_graphics 'Bruker SHELXTL'
_computing_publication_material 'Bruker SHELXTL'
_computing_structure_refinement 'SHELXL-2014/7 (Sheldrick, 2014)'
_computing_structure_solution 'SHELXS-97 (Sheldrick 2008)'
_diffrn_ambient_temperature 193(2)
_diffrn_detector_area_resol_mean 10.4167
_diffrn_measured_fraction_theta_full 0.997
_diffrn_measured_fraction_theta_max 0.998
_diffrn_measurement_device_type 'Bruker-AXS D8-Venture CMOS detector'
_diffrn_measurement_method 'phi and omega scans'
_diffrn_radiation_type MoK\a
_diffrn_radiation_wavelength 0.71073
_diffrn_reflns_av_R_equivalents 0.0636
_diffrn_reflns_av_unetI/netI 0.0513
_diffrn_reflns_Laue_measured_fraction_full 0.997
_diffrn_reflns_Laue_measured_fraction_max 0.998
_diffrn_reflns_limit_h_max 14
_diffrn_reflns_limit_h_min -14
_diffrn_reflns_limit_k_max 14
_diffrn_reflns_limit_k_min -14
_diffrn_reflns_limit_l_max 24
_diffrn_reflns_limit_l_min -24
_diffrn_reflns_number 47842
_diffrn_reflns_point_group_measured_fraction_full 0.997
_diffrn_reflns_point_group_measured_fraction_max 0.998
_diffrn_reflns_theta_full 25.242
_diffrn_reflns_theta_max 28.282
_diffrn_reflns_theta_min 2.858
_diffrn_source 'fine focus sealed tube'
_exptl_absorpt_coefficient_mu 0.576
_exptl_absorpt_correction_T_max 0.7463
_exptl_absorpt_correction_T_min 0.6828
_exptl_absorpt_correction_type multi-scan
_exptl_absorpt_process_details 'SADABS (Bruker-AXS)'
_exptl_crystal_colour yellow
_exptl_crystal_density_diffrn 1.255
_exptl_crystal_description block
_exptl_crystal_F_000 884
_exptl_crystal_size_max 0.200
_exptl_crystal_size_mid 0.160
_exptl_crystal_size_min 0.150
_refine_diff_density_max 0.492
_refine_diff_density_min -0.430
_refine_diff_density_rms 0.067
_refine_ls_extinction_method none
_refine_ls_goodness_of_fit_ref 1.035
_refine_ls_hydrogen_treatment constr
_refine_ls_matrix_type full
_refine_ls_number_parameters 533
_refine_ls_number_reflns 10829
_refine_ls_number_restraints 214
_refine_ls_restrained_S_all 1.042
_refine_ls_R_factor_all 0.0828
_refine_ls_R_factor_gt 0.0471
_refine_ls_shift/su_max 0.001
_refine_ls_shift/su_mean 0.000
_refine_ls_structure_factor_coef Fsqd
_refine_ls_weighting_details 'w=1/[\s^2^(Fo^2^)+(0.0508P)^2^+1.6838P] where P=(Fo^2^+2Fc^2^)/3'
_refine_ls_weighting_scheme calc
_refine_ls_wR_factor_gt 0.1073
_refine_ls_wR_factor_ref 0.1254
_reflns_Friedel_coverage 0.000
_reflns_number_gt 7615
_reflns_number_total 10829
_reflns_threshold_expression 'I > 2\s(I)'
_cod_data_source_file d1dt00610j3.cif
_cod_data_source_block 2
_cod_depositor_comments 'Adding full bibliography for 7707656--7707657.cif.'
_cod_original_formula_sum 'C43 H68 Cl2 Fe N2 O1.50 P2'
_cod_database_code 7707656
_shelx_shelxl_version_number 2014/7
_shelx_space_group_comment
; 
The symmetry employed for this shelxl refinement is uniquely defined 
by the following loop, which should always be used as a source of 
symmetry information in preference to the above space-group names. 
They are only intended as comments. 
;
_shelx_estimated_absorpt_t_min 0.894
_shelx_estimated_absorpt_t_max 0.919

loop_
_space_group_symop_operation_xyz
'x, y, z'
'-x, -y, -z'

loop_
_atom_site_label
_atom_site_type_symbol
_atom_site_fract_x
_atom_site_fract_y
_atom_site_fract_z
_atom_site_U_iso_or_equiv
_atom_site_adp_type
_atom_site_occupancy
_atom_site_site_symmetry_order
_atom_site_calc_flag
_atom_site_refinement_flags_posn
_atom_site_refinement_flags_adp
_atom_site_refinement_flags_occupancy
_atom_site_disorder_assembly
_atom_site_disorder_group
Fe1 Fe 0.50307(3) 0.29125(3) 0.67786(2) 0.02442(9) Uani 1 1 d . . . . .
Cl1 Cl 0.38905(6) 0.38076(7) 0.59565(4) 0.03846(16) Uani 1 1 d . . . . .
Cl2 Cl 0.46256(8) 0.10900(7) 0.74620(5) 0.0496(2) Uani 1 1 d . . . . .
P1 P 0.71736(5) 0.28605(5) 0.60196(3) 0.02236(13) Uani 1 1 d . . . . .
P2 P 0.47420(5) 0.45123(6) 0.76030(3) 0.02336(13) Uani 1 1 d . . . . .
N1 N 0.72767(18) 0.53005(18) 0.60226(11) 0.0245(4) Uani 1 1 d . . . . .
N2 N 0.56915(19) 0.66309(18) 0.66027(12) 0.0282(4) Uani 1 1 d . . . . .
C1 C 0.6218(2) 0.6127(2) 0.59258(14) 0.0270(5) Uani 1 1 d . . . . .
H1A H 0.6496 0.6792 0.5508 0.032 Uiso 1 1 calc R U . . .
H1B H 0.5574 0.5680 0.5789 0.032 Uiso 1 1 calc R U . . .
C2 C 0.7556(2) 0.4407(2) 0.55048(13) 0.0244(5) Uani 1 1 d . . . . .
H2A H 0.8447 0.4429 0.5257 0.029 Uiso 1 1 calc R U . . .
H2B H 0.7069 0.4608 0.5108 0.029 Uiso 1 1 calc R U . . .
C3 C 0.4581(2) 0.6090(2) 0.70959(15) 0.0290(5) Uani 1 1 d . . . . .
H3A H 0.3949 0.6083 0.6790 0.035 Uiso 1 1 calc R U . . .
H3B H 0.4255 0.6626 0.7480 0.035 Uiso 1 1 calc R U . . .
C4 C 0.8212(2) 0.5846(2) 0.62466(13) 0.0243(5) Uani 1 1 d . . . . .
C5 C 0.7832(2) 0.6805(2) 0.66935(13) 0.0259(5) Uani 1 1 d . . . . .
C6 C 0.6558(2) 0.7170(2) 0.68964(14) 0.0289(5) Uani 1 1 d . . . . .
C7 C 0.6207(3) 0.8033(2) 0.73685(17) 0.0395(7) Uani 1 1 d . . . . .
H7 H 0.5360 0.8282 0.7499 0.047 Uiso 1 1 calc R U . . .
C8 C 0.7097(3) 0.8545(3) 0.76561(18) 0.0470(8) Uani 1 1 d . . . . .
H8 H 0.6844 0.9136 0.7983 0.056 Uiso 1 1 calc R U . . .
C9 C 0.8318(3) 0.8208(3) 0.74741(17) 0.0426(7) Uani 1 1 d . . . . .
H9 H 0.8904 0.8569 0.7675 0.051 Uiso 1 1 calc R U . . .
C10 C 0.8728(3) 0.7328(2) 0.69896(15) 0.0327(6) Uani 1 1 d . . . . .
C11 C 0.9980(3) 0.6926(3) 0.68197(16) 0.0389(6) Uani 1 1 d . . . . .
H11 H 1.0584 0.7284 0.7007 0.047 Uiso 1 1 calc R U . . .
C12 C 1.0322(2) 0.6030(3) 0.63894(16) 0.0361(6) Uani 1 1 d . . . . .
H12 H 1.1166 0.5765 0.6282 0.043 Uiso 1 1 calc R U . . .
C13 C 0.9447(2) 0.5485(2) 0.60986(14) 0.0291(5) Uani 1 1 d . . . . .
H13 H 0.9712 0.4861 0.5797 0.035 Uiso 1 1 calc R U . . .
C14 C 0.7441(2) 0.1919(2) 0.52512(14) 0.0266(5) Uani 1 1 d . . . . .
H14 H 0.8280 0.2107 0.4927 0.032 Uiso 1 1 calc R U . . .
C15 C 0.6490(3) 0.2214(3) 0.47509(17) 0.0388(7) Uani 1 1 d . . . . .
H15A H 0.6530 0.3083 0.4533 0.047 Uiso 1 1 calc R U . . .
H15B H 0.5645 0.2062 0.5062 0.047 Uiso 1 1 calc R U . . .
C16 C 0.6735(3) 0.1441(3) 0.41101(18) 0.0449(7) Uani 1 1 d . . . . .
H16A H 0.6076 0.1613 0.3819 0.054 Uiso 1 1 calc R U . . .
H16B H 0.7537 0.1666 0.3764 0.054 Uiso 1 1 calc R U . . .
C17 C 0.6771(3) 0.0096(3) 0.44060(19) 0.0453(7) Uani 1 1 d . . . . .
H17A H 0.6999 -0.0367 0.3976 0.054 Uiso 1 1 calc R U . . .
H17B H 0.5937 -0.0155 0.4697 0.054 Uiso 1 1 calc R U . . .
C18 C 0.7706(3) -0.0194(3) 0.49086(18) 0.0481(8) Uani 1 1 d . . . . .
H18A H 0.8551 -0.0026 0.4603 0.058 Uiso 1 1 calc R U . . .
H18B H 0.7676 -0.1066 0.5119 0.058 Uiso 1 1 calc R U . . .
C19 C 0.7435(3) 0.0561(3) 0.55564(17) 0.0437(7) Uani 1 1 d . . . . .
H19A H 0.8070 0.0370 0.5865 0.052 Uiso 1 1 calc R U . . .
H19B H 0.6615 0.0349 0.5885 0.052 Uiso 1 1 calc R U . . .
C20 C 0.8485(2) 0.2518(2) 0.65022(14) 0.0255(5) Uani 1 1 d . . . . .
H20 H 0.8554 0.3244 0.6746 0.031 Uiso 1 1 calc R U . . .
C21 C 0.8289(2) 0.1442(2) 0.71415(15) 0.0315(6) Uani 1 1 d . . . . .
H21A H 0.7472 0.1534 0.7484 0.038 Uiso 1 1 calc R U . . .
H21B H 0.8296 0.0681 0.6928 0.038 Uiso 1 1 calc R U . . .
C22 C 0.9317(3) 0.1380(3) 0.75848(17) 0.0423(7) Uani 1 1 d . . . . .
H22A H 0.9263 0.2113 0.7832 0.051 Uiso 1 1 calc R U . . .
H22B H 0.9198 0.0665 0.7984 0.051 Uiso 1 1 calc R U . . .
C23 C 1.0596(3) 0.1290(3) 0.70696(18) 0.0467(8) Uani 1 1 d . . . . .
H23A H 1.1240 0.1319 0.7364 0.056 Uiso 1 1 calc R U . . .
H23B H 1.0689 0.0504 0.6877 0.056 Uiso 1 1 calc R U . . .
C24 C 1.0788(2) 0.2314(3) 0.64077(18) 0.0407(7) Uani 1 1 d . . . . .
H24A H 1.1598 0.2192 0.6065 0.049 Uiso 1 1 calc R U . . .
H24B H 1.0802 0.3095 0.6596 0.049 Uiso 1 1 calc R U . . .
C25 C 0.9753(2) 0.2359(2) 0.59729(15) 0.0309(5) Uani 1 1 d . . . . .
H25A H 0.9773 0.1599 0.5756 0.037 Uiso 1 1 calc R U . . .
H25B H 0.9883 0.3043 0.5553 0.037 Uiso 1 1 calc R U . . .
C26 C 0.3208(2) 0.4406(2) 0.82684(14) 0.0291(5) Uani 1 1 d . . . . .
H26 H 0.3093 0.5121 0.8545 0.035 Uiso 1 1 calc R U . . .
C27 C 0.3108(2) 0.3255(3) 0.88489(15) 0.0358(6) Uani 1 1 d . . . . .
H27A H 0.3284 0.2539 0.8582 0.043 Uiso 1 1 calc R U . . .
H27B H 0.3740 0.3262 0.9155 0.043 Uiso 1 1 calc R U . . .
C28 C 0.1826(2) 0.3144(3) 0.93711(16) 0.0436(7) Uani 1 1 d . . . . .
H28A H 0.1786 0.2366 0.9716 0.052 Uiso 1 1 calc R U . . .
H28B H 0.1687 0.3809 0.9681 0.052 Uiso 1 1 calc R U . . .
C29 C 0.0813(3) 0.3202(3) 0.89242(18) 0.0512(8) Uani 1 1 d . . . . .
H29A H 0.0893 0.2483 0.8662 0.061 Uiso 1 1 calc R U . . .
H29B H -0.0009 0.3185 0.9275 0.061 Uiso 1 1 calc R U . . .
C30 C 0.0895(3) 0.4330(4) 0.8355(2) 0.0596(10) Uani 1 1 d . . . . .
H30A H 0.0718 0.5046 0.8622 0.072 Uiso 1 1 calc R U . . .
H30B H 0.0259 0.4317 0.8053 0.072 Uiso 1 1 calc R U . . .
C31 C 0.2169(2) 0.4450(3) 0.78285(17) 0.0474(8) Uani 1 1 d . . . . .
H31A H 0.2198 0.5227 0.7482 0.057 Uiso 1 1 calc R U . . .
H31B H 0.2308 0.3784 0.7519 0.057 Uiso 1 1 calc R U . . .
C32 C 0.5910(2) 0.4669(2) 0.81569(13) 0.0251(5) Uani 1 1 d . . . . .
H32 H 0.6627 0.5077 0.7790 0.030 Uiso 1 1 calc R U . . .
C33 C 0.6418(2) 0.3443(2) 0.84731(15) 0.0324(6) Uani 1 1 d . . . . .
H33A H 0.6682 0.2942 0.8063 0.039 Uiso 1 1 calc R U . . .
H33B H 0.5758 0.3012 0.8863 0.039 Uiso 1 1 calc R U . . .
C34 C 0.7522(2) 0.3610(3) 0.88195(17) 0.0396(7) Uani 1 1 d . . . . .
H34A H 0.7809 0.2810 0.9044 0.048 Uiso 1 1 calc R U . . .
H34B H 0.8213 0.3966 0.8419 0.048 Uiso 1 1 calc R U . . .
C35 C 0.7174(3) 0.4431(3) 0.94247(18) 0.0479(8) Uani 1 1 d . . . . .
H35A H 0.6559 0.4025 0.9856 0.057 Uiso 1 1 calc R U . . .
H35B H 0.7920 0.4574 0.9610 0.057 Uiso 1 1 calc R U . . .
C36 C 0.6632(3) 0.5640(3) 0.91220(18) 0.0444(7) Uani 1 1 d . . . . .
H36A H 0.7280 0.6089 0.8732 0.053 Uiso 1 1 calc R U . . .
H36B H 0.6365 0.6129 0.9537 0.053 Uiso 1 1 calc R U . . .
C37 C 0.5529(2) 0.5470(2) 0.87803(15) 0.0321(6) Uani 1 1 d . . . . .
H37A H 0.5222 0.6269 0.8567 0.038 Uiso 1 1 calc R U . . .
H37B H 0.4848 0.5087 0.9179 0.038 Uiso 1 1 calc R U . . .
C38 C 0.0926(12) 0.8749(10) 0.9312(6) 0.128(3) Uani 0.631(5) 1 d D U P A 1
H38A H 0.0118 0.9194 0.9392 0.154 Uiso 0.631(5) 1 calc R U P A 1
H38B H 0.1188 0.8553 0.9800 0.154 Uiso 0.631(5) 1 calc R U P A 1
C39 C 0.0851(10) 0.7613(9) 0.8971(5) 0.125(3) Uani 0.631(5) 1 d D U P A 1
H39A H 0.0980 0.6889 0.9335 0.150 Uiso 0.631(5) 1 calc R U P A 1
H39B H 0.0018 0.7571 0.8863 0.150 Uiso 0.631(5) 1 calc R U P A 1
O1 O 0.1787(9) 0.7623(7) 0.8280(5) 0.137(2) Uani 0.631(5) 1 d D U P A 1
C40 C 0.2348(10) 0.8673(8) 0.8158(6) 0.112(2) Uani 0.631(5) 1 d D U P A 1
H40A H 0.2252 0.9118 0.7663 0.135 Uiso 0.631(5) 1 calc R U P A 1
H40B H 0.3246 0.8518 0.8134 0.135 Uiso 0.631(5) 1 calc R U P A 1
C41 C 0.1853(10) 0.9443(8) 0.8749(6) 0.110(2) Uani 0.631(5) 1 d D U P A 1
H41A H 0.2526 0.9656 0.8978 0.132 Uiso 0.631(5) 1 calc R U P A 1
H41B H 0.1477 1.0201 0.8529 0.132 Uiso 0.631(5) 1 calc R U P A 1
C38' C 0.0737(15) 0.8798(19) 0.8954(11) 0.126(3) Uani 0.369(5) 1 d D U P A 2
H38C H 0.0221 0.8237 0.9359 0.151 Uiso 0.369(5) 1 calc R U P A 2
H38D H 0.0217 0.9491 0.8783 0.151 Uiso 0.369(5) 1 calc R U P A 2
C39' C 0.1395(18) 0.8179(19) 0.8326(11) 0.127(2) Uani 0.369(5) 1 d D U P A 2
H39C H 0.1529 0.8743 0.7845 0.152 Uiso 0.369(5) 1 calc R U P A 2
H39D H 0.0916 0.7485 0.8277 0.152 Uiso 0.369(5) 1 calc R U P A 2
O1' O 0.2680(12) 0.7725(12) 0.8532(7) 0.125(3) Uani 0.369(5) 1 d D U P A 2
C40' C 0.2923(14) 0.8433(14) 0.8938(9) 0.119(3) Uani 0.369(5) 1 d D U P A 2
H40C H 0.3621 0.8945 0.8650 0.142 Uiso 0.369(5) 1 calc R U P A 2
H40D H 0.3186 0.7959 0.9382 0.142 Uiso 0.369(5) 1 calc R U P A 2
C41' C 0.1853(16) 0.9207(16) 0.9195(11) 0.122(3) Uani 0.369(5) 1 d D U P A 2
H41C H 0.2027 1.0062 0.8973 0.146 Uiso 0.369(5) 1 calc R U P A 2
H41D H 0.1683 0.9150 0.9752 0.146 Uiso 0.369(5) 1 calc R U P A 2
C43 C 0.440(3) -0.011(2) 1.0415(13) 0.174(5) Uani 0.5 1 d . U P B -1
H43A H 0.3641 0.0017 1.0209 0.209 Uiso 0.5 1 calc R U P B -1
H43B H 0.4218 -0.0655 1.0904 0.209 Uiso 0.5 1 calc R U P B -1
C44 C 0.486(2) 0.0964(15) 1.0489(9) 0.165(4) Uani 0.5 1 d . U P B -1
H44A H 0.4219 0.1617 1.0448 0.198 Uiso 0.5 1 calc R U P B -1
H44B H 0.5063 0.0905 1.0991 0.198 Uiso 0.5 1 calc R U P B -1
O2 O 0.5873(12) 0.1226(8) 0.9946(5) 0.165(4) Uani 0.5 1 d . U P B -1
C45 C 0.606(3) 0.0370(18) 0.9442(12) 0.166(4) Uani 0.5 1 d . U P B -1
H45A H 0.5685 0.0667 0.9002 0.199 Uiso 0.5 1 calc R U P B -1
H45B H 0.6952 0.0197 0.9261 0.199 Uiso 0.5 1 calc R U P B -1
C46 C 0.548(2) -0.0629(16) 0.9852(10) 0.173(5) Uani 0.5 1 d . U P B -1
H46A H 0.6048 -0.1149 1.0121 0.207 Uiso 0.5 1 calc R U P B -1
H46B H 0.5166 -0.1108 0.9526 0.207 Uiso 0.5 1 calc R U P B -1

loop_
_atom_site_aniso_label
_atom_site_aniso_U_11
_atom_site_aniso_U_22
_atom_site_aniso_U_33
_atom_site_aniso_U_23
_atom_site_aniso_U_13
_atom_site_aniso_U_12
Fe1 0.02102(17) 0.02442(18) 0.02797(19) -0.00490(14) -0.00480(13) -0.00086(13)
Cl1 0.0320(3) 0.0510(4) 0.0361(3) -0.0081(3) -0.0153(3) 0.0036(3)
Cl2 0.0535(4) 0.0281(4) 0.0580(5) 0.0005(3) 0.0039(4) -0.0061(3)
P1 0.0196(3) 0.0206(3) 0.0266(3) -0.0053(2) -0.0034(2) 0.0008(2)
P2 0.0185(3) 0.0256(3) 0.0262(3) -0.0052(2) -0.0044(2) 0.0001(2)
N1 0.0238(10) 0.0220(10) 0.0291(10) -0.0081(8) -0.0062(8) 0.0018(8)
N2 0.0265(10) 0.0231(10) 0.0340(11) -0.0063(9) -0.0034(9) 0.0013(8)
C1 0.0272(12) 0.0243(12) 0.0295(12) -0.0036(10) -0.0071(10) 0.0018(10)
C2 0.0234(11) 0.0249(12) 0.0247(12) -0.0065(9) -0.0028(9) -0.0001(9)
C3 0.0253(12) 0.0258(13) 0.0350(14) -0.0068(10) -0.0041(10) 0.0039(10)
C4 0.0275(12) 0.0195(11) 0.0245(12) -0.0010(9) -0.0032(9) -0.0045(9)
C5 0.0301(12) 0.0197(11) 0.0259(12) -0.0015(9) -0.0018(10) -0.0051(9)
C6 0.0323(13) 0.0203(12) 0.0313(13) -0.0018(10) -0.0013(10) -0.0038(10)
C7 0.0424(16) 0.0241(13) 0.0486(17) -0.0115(12) 0.0017(13) -0.0007(11)
C8 0.061(2) 0.0302(15) 0.0490(18) -0.0184(13) 0.0023(15) -0.0132(14)
C9 0.0538(18) 0.0311(15) 0.0440(17) -0.0105(12) -0.0053(14) -0.0173(13)
C10 0.0415(15) 0.0234(13) 0.0324(13) -0.0028(10) -0.0050(11) -0.0109(11)
C11 0.0343(14) 0.0418(16) 0.0422(16) -0.0049(13) -0.0091(12) -0.0148(12)
C12 0.0257(13) 0.0399(16) 0.0420(15) -0.0042(12) -0.0062(11) -0.0049(11)
C13 0.0271(12) 0.0279(13) 0.0307(13) -0.0040(10) -0.0024(10) -0.0034(10)
C14 0.0245(12) 0.0255(12) 0.0301(13) -0.0089(10) -0.0038(9) 0.0012(9)
C15 0.0400(15) 0.0337(15) 0.0512(17) -0.0210(13) -0.0208(13) 0.0106(12)
C16 0.0497(18) 0.0448(17) 0.0510(18) -0.0221(14) -0.0255(15) 0.0084(14)
C17 0.0368(15) 0.0417(17) 0.062(2) -0.0299(15) -0.0049(14) -0.0011(13)
C18 0.068(2) 0.0285(15) 0.0522(19) -0.0190(13) -0.0160(16) 0.0095(14)
C19 0.065(2) 0.0268(14) 0.0404(16) -0.0098(12) -0.0097(14) 0.0013(13)
C20 0.0230(11) 0.0227(12) 0.0315(13) -0.0073(10) -0.0060(9) 0.0034(9)
C21 0.0349(14) 0.0252(13) 0.0330(14) -0.0046(10) -0.0054(11) 0.0033(10)
C22 0.0550(18) 0.0379(16) 0.0384(16) -0.0082(13) -0.0206(14) 0.0109(14)
C23 0.0419(16) 0.0482(18) 0.059(2) -0.0169(15) -0.0276(15) 0.0155(14)
C24 0.0265(13) 0.0425(16) 0.0575(19) -0.0182(14) -0.0127(13) 0.0058(12)
C25 0.0219(12) 0.0305(13) 0.0399(14) -0.0087(11) -0.0048(10) 0.0048(10)
C26 0.0217(11) 0.0332(14) 0.0332(13) -0.0094(11) -0.0044(10) -0.0008(10)
C27 0.0244(12) 0.0471(17) 0.0333(14) -0.0009(12) -0.0035(10) -0.0035(11)
C28 0.0281(14) 0.064(2) 0.0355(15) -0.0018(14) -0.0011(11) -0.0097(13)
C29 0.0258(14) 0.077(2) 0.0493(18) -0.0023(17) -0.0052(13) -0.0170(15)
C30 0.0219(14) 0.086(3) 0.065(2) 0.008(2) -0.0088(14) -0.0044(15)
C31 0.0221(13) 0.071(2) 0.0451(17) 0.0094(16) -0.0108(12) -0.0076(13)
C32 0.0190(11) 0.0285(12) 0.0276(12) -0.0069(10) -0.0021(9) -0.0030(9)
C33 0.0266(12) 0.0349(14) 0.0381(14) -0.0122(11) -0.0083(11) 0.0035(11)
C34 0.0252(13) 0.0544(18) 0.0431(16) -0.0140(14) -0.0128(11) 0.0068(12)
C35 0.0466(17) 0.062(2) 0.0446(17) -0.0195(15) -0.0245(14) 0.0048(15)
C36 0.0489(17) 0.0489(18) 0.0433(17) -0.0191(14) -0.0170(14) -0.0053(14)
C37 0.0325(13) 0.0329(14) 0.0333(14) -0.0125(11) -0.0078(11) 0.0022(11)
C38 0.161(5) 0.114(4) 0.089(5) -0.022(4) 0.031(4) -0.041(4)
C39 0.163(5) 0.112(5) 0.086(4) -0.027(4) 0.022(4) -0.051(4)
O1 0.166(5) 0.114(4) 0.124(4) -0.049(4) 0.016(4) -0.039(4)
C40 0.133(5) 0.086(4) 0.103(4) -0.031(4) 0.026(4) -0.033(4)
C41 0.137(5) 0.088(4) 0.089(4) -0.023(4) 0.023(4) -0.026(4)
C38' 0.150(5) 0.111(5) 0.098(5) -0.016(5) 0.018(5) -0.024(5)
C39' 0.153(5) 0.109(5) 0.106(4) -0.028(4) 0.013(4) -0.031(4)
O1' 0.147(5) 0.108(5) 0.118(5) -0.039(4) -0.005(5) -0.019(5)
C40' 0.144(5) 0.092(5) 0.107(5) -0.028(5) 0.015(5) -0.023(5)
C41' 0.146(6) 0.102(5) 0.100(6) -0.030(5) 0.025(5) -0.030(5)
C43 0.294(12) 0.096(8) 0.100(9) -0.012(7) 0.036(7) -0.041(7)
C44 0.285(12) 0.098(7) 0.084(7) -0.013(6) 0.028(7) -0.034(7)
O2 0.299(11) 0.096(5) 0.076(5) -0.014(4) 0.022(5) -0.055(6)
C45 0.296(12) 0.085(7) 0.087(7) -0.015(5) 0.030(7) -0.039(7)
C46 0.294(12) 0.082(7) 0.108(8) -0.010(6) 0.033(8) -0.031(7)

loop_
_atom_type_symbol
_atom_type_description
_atom_type_scat_dispersion_real
_atom_type_scat_dispersion_imag
_atom_type_scat_source
C C 0.0033 0.0016 'International Tables Vol C Tables 4.2.6.8 and 6.1.1.4'
H H 0.0000 0.0000 'International Tables Vol C Tables 4.2.6.8 and 6.1.1.4'
N N 0.0061 0.0033 'International Tables Vol C Tables 4.2.6.8 and 6.1.1.4'
P P 0.1023 0.0942 'International Tables Vol C Tables 4.2.6.8 and 6.1.1.4'
Cl Cl 0.1484 0.1585 'International Tables Vol C Tables 4.2.6.8 and 6.1.1.4'
Fe Fe 0.3463 0.8444 'International Tables Vol C Tables 4.2.6.8 and 6.1.1.4'
O O 0.0106 0.0060 'International Tables Vol C Tables 4.2.6.8 and 6.1.1.4'

loop_
_geom_angle_atom_site_label_1
_geom_angle_atom_site_label_2
_geom_angle_atom_site_label_3
_geom_angle
_geom_angle_site_symmetry_1
_geom_angle_site_symmetry_3
_geom_angle_publ_flag
Cl2 Fe1 Cl1 123.30(3) . . ?
Cl2 Fe1 P1 108.44(3) . . ?
Cl1 Fe1 P1 104.60(3) . . ?
Cl2 Fe1 P2 110.91(3) . . ?
Cl1 Fe1 P2 97.69(3) . . ?
P1 Fe1 P2 111.35(2) . . ?
C14 P1 C20 106.46(11) . . ?
C14 P1 C2 103.01(11) . . ?
C20 P1 C2 101.27(11) . . ?
C14 P1 Fe1 115.80(8) . . ?
C20 P1 Fe1 119.55(8) . . ?
C2 P1 Fe1 108.56(8) . . ?
C32 P2 C26 107.22(11) . . ?
C32 P2 C3 103.14(12) . . ?
C26 P2 C3 99.31(11) . . ?
C32 P2 Fe1 119.61(8) . . ?
C26 P2 Fe1 111.16(9) . . ?
C3 P2 Fe1 114.19(8) . . ?
C4 N1 C2 121.86(19) . . ?
C4 N1 C1 113.24(19) . . ?
C2 N1 C1 114.89(19) . . ?
C6 N2 C1 114.1(2) . . ?
C6 N2 C3 120.9(2) . . ?
C1 N2 C3 118.2(2) . . ?
N2 C1 N1 111.5(2) . . ?
N2 C1 H1A 109.3 . . ?
N1 C1 H1A 109.3 . . ?
N2 C1 H1B 109.3 . . ?
N1 C1 H1B 109.3 . . ?
H1A C1 H1B 108.0 . . ?
N1 C2 P1 110.58(16) . . ?
N1 C2 H2A 109.5 . . ?
P1 C2 H2A 109.5 . . ?
N1 C2 H2B 109.5 . . ?
P1 C2 H2B 109.5 . . ?
H2A C2 H2B 108.1 . . ?
N2 C3 P2 117.35(16) . . ?
N2 C3 H3A 108.0 . . ?
P2 C3 H3A 108.0 . . ?
N2 C3 H3B 108.0 . . ?
P2 C3 H3B 108.0 . . ?
H3A C3 H3B 107.2 . . ?
C13 C4 N1 124.4(2) . . ?
C13 C4 C5 118.8(2) . . ?
N1 C4 C5 116.7(2) . . ?
C10 C5 C6 119.4(2) . . ?
C10 C5 C4 119.2(2) . . ?
C6 C5 C4 121.1(2) . . ?
C7 C6 N2 121.7(2) . . ?
C7 C6 C5 120.0(2) . . ?
N2 C6 C5 118.3(2) . . ?
C6 C7 C8 120.2(3) . . ?
C6 C7 H7 119.9 . . ?
C8 C7 H7 119.9 . . ?
C9 C8 C7 121.0(3) . . ?
C9 C8 H8 119.5 . . ?
C7 C8 H8 119.5 . . ?
C8 C9 C10 121.0(3) . . ?
C8 C9 H9 119.5 . . ?
C10 C9 H9 119.5 . . ?
C11 C10 C9 122.0(3) . . ?
C11 C10 C5 119.6(2) . . ?
C9 C10 C5 118.4(3) . . ?
C12 C11 C10 120.2(3) . . ?
C12 C11 H11 119.9 . . ?
C10 C11 H11 119.9 . . ?
C11 C12 C13 121.3(3) . . ?
C11 C12 H12 119.4 . . ?
C13 C12 H12 119.4 . . ?
C4 C13 C12 120.8(2) . . ?
C4 C13 H13 119.6 . . ?
C12 C13 H13 119.6 . . ?
C19 C14 C15 109.8(2) . . ?
C19 C14 P1 111.92(18) . . ?
C15 C14 P1 111.84(17) . . ?
C19 C14 H14 107.7 . . ?
C15 C14 H14 107.7 . . ?
P1 C14 H14 107.7 . . ?
C14 C15 C16 111.2(2) . . ?
C14 C15 H15A 109.4 . . ?
C16 C15 H15A 109.4 . . ?
C14 C15 H15B 109.4 . . ?
C16 C15 H15B 109.4 . . ?
H15A C15 H15B 108.0 . . ?
C17 C16 C15 111.9(3) . . ?
C17 C16 H16A 109.2 . . ?
C15 C16 H16A 109.2 . . ?
C17 C16 H16B 109.2 . . ?
C15 C16 H16B 109.2 . . ?
H16A C16 H16B 107.9 . . ?
C16 C17 C18 110.9(2) . . ?
C16 C17 H17A 109.5 . . ?
C18 C17 H17A 109.5 . . ?
C16 C17 H17B 109.5 . . ?
C18 C17 H17B 109.5 . . ?
H17A C17 H17B 108.0 . . ?
C17 C18 C19 111.3(3) . . ?
C17 C18 H18A 109.4 . . ?
C19 C18 H18A 109.4 . . ?
C17 C18 H18B 109.4 . . ?
C19 C18 H18B 109.4 . . ?
H18A C18 H18B 108.0 . . ?
C18 C19 C14 110.8(2) . . ?
C18 C19 H19A 109.5 . . ?
C14 C19 H19A 109.5 . . ?
C18 C19 H19B 109.5 . . ?
C14 C19 H19B 109.5 . . ?
H19A C19 H19B 108.1 . . ?
C21 C20 C25 109.0(2) . . ?
C21 C20 P1 114.70(17) . . ?
C25 C20 P1 114.70(17) . . ?
C21 C20 H20 105.9 . . ?
C25 C20 H20 105.9 . . ?
P1 C20 H20 105.9 . . ?
C22 C21 C20 110.1(2) . . ?
C22 C21 H21A 109.6 . . ?
C20 C21 H21A 109.6 . . ?
C22 C21 H21B 109.6 . . ?
C20 C21 H21B 109.6 . . ?
H21A C21 H21B 108.2 . . ?
C23 C22 C21 111.2(2) . . ?
C23 C22 H22A 109.4 . . ?
C21 C22 H22A 109.4 . . ?
C23 C22 H22B 109.4 . . ?
C21 C22 H22B 109.4 . . ?
H22A C22 H22B 108.0 . . ?
C24 C23 C22 111.7(2) . . ?
C24 C23 H23A 109.3 . . ?
C22 C23 H23A 109.3 . . ?
C24 C23 H23B 109.3 . . ?
C22 C23 H23B 109.3 . . ?
H23A C23 H23B 107.9 . . ?
C23 C24 C25 110.8(2) . . ?
C23 C24 H24A 109.5 . . ?
C25 C24 H24A 109.5 . . ?
C23 C24 H24B 109.5 . . ?
C25 C24 H24B 109.5 . . ?
H24A C24 H24B 108.1 . . ?
C24 C25 C20 110.1(2) . . ?
C24 C25 H25A 109.6 . . ?
C20 C25 H25A 109.6 . . ?
C24 C25 H25B 109.6 . . ?
C20 C25 H25B 109.6 . . ?
H25A C25 H25B 108.2 . . ?
C27 C26 C31 109.6(2) . . ?
C27 C26 P2 112.28(17) . . ?
C31 C26 P2 109.98(18) . . ?
C27 C26 H26 108.3 . . ?
C31 C26 H26 108.3 . . ?
P2 C26 H26 108.3 . . ?
C28 C27 C26 112.0(2) . . ?
C28 C27 H27A 109.2 . . ?
C26 C27 H27A 109.2 . . ?
C28 C27 H27B 109.2 . . ?
C26 C27 H27B 109.2 . . ?
H27A C27 H27B 107.9 . . ?
C29 C28 C27 111.3(2) . . ?
C29 C28 H28A 109.4 . . ?
C27 C28 H28A 109.4 . . ?
C29 C28 H28B 109.4 . . ?
C27 C28 H28B 109.4 . . ?
H28A C28 H28B 108.0 . . ?
C30 C29 C28 111.2(3) . . ?
C30 C29 H29A 109.4 . . ?
C28 C29 H29A 109.4 . . ?
C30 C29 H29B 109.4 . . ?
C28 C29 H29B 109.4 . . ?
H29A C29 H29B 108.0 . . ?
C29 C30 C31 112.0(3) . . ?
C29 C30 H30A 109.2 . . ?
C31 C30 H30A 109.2 . . ?
C29 C30 H30B 109.2 . . ?
C31 C30 H30B 109.2 . . ?
H30A C30 H30B 107.9 . . ?
C30 C31 C26 111.7(3) . . ?
C30 C31 H31A 109.3 . . ?
C26 C31 H31A 109.3 . . ?
C30 C31 H31B 109.3 . . ?
C26 C31 H31B 109.3 . . ?
H31A C31 H31B 107.9 . . ?
C33 C32 C37 110.2(2) . . ?
C33 C32 P2 112.30(17) . . ?
C37 C32 P2 116.15(16) . . ?
C33 C32 H32 105.8 . . ?
C37 C32 H32 105.8 . . ?
P2 C32 H32 105.8 . . ?
C32 C33 C34 110.6(2) . . ?
C32 C33 H33A 109.5 . . ?
C34 C33 H33A 109.5 . . ?
C32 C33 H33B 109.5 . . ?
C34 C33 H33B 109.5 . . ?
H33A C33 H33B 108.1 . . ?
C35 C34 C33 111.2(2) . . ?
C35 C34 H34A 109.4 . . ?
C33 C34 H34A 109.4 . . ?
C35 C34 H34B 109.4 . . ?
C33 C34 H34B 109.4 . . ?
H34A C34 H34B 108.0 . . ?
C36 C35 C34 111.4(2) . . ?
C36 C35 H35A 109.3 . . ?
C34 C35 H35A 109.3 . . ?
C36 C35 H35B 109.3 . . ?
C34 C35 H35B 109.3 . . ?
H35A C35 H35B 108.0 . . ?
C35 C36 C37 111.5(2) . . ?
C35 C36 H36A 109.3 . . ?
C37 C36 H36A 109.3 . . ?
C35 C36 H36B 109.3 . . ?
C37 C36 H36B 109.3 . . ?
H36A C36 H36B 108.0 . . ?
C36 C37 C32 110.2(2) . . ?
C36 C37 H37A 109.6 . . ?
C32 C37 H37A 109.6 . . ?
C36 C37 H37B 109.6 . . ?
C32 C37 H37B 109.6 . . ?
H37A C37 H37B 108.1 . . ?
C41 C38 C39 103.0(7) . . ?
C41 C38 H38A 111.2 . . ?
C39 C38 H38A 111.2 . . ?
C41 C38 H38B 111.2 . . ?
C39 C38 H38B 111.2 . . ?
H38A C38 H38B 109.1 . . ?
O1 C39 C38 110.0(7) . . ?
O1 C39 H39A 109.7 . . ?
C38 C39 H39A 109.7 . . ?
O1 C39 H39B 109.7 . . ?
C38 C39 H39B 109.7 . . ?
H39A C39 H39B 108.2 . . ?
C40 O1 C39 106.7(7) . . ?
O1 C40 C41 113.0(7) . . ?
O1 C40 H40A 109.0 . . ?
C41 C40 H40A 109.0 . . ?
O1 C40 H40B 109.0 . . ?
C41 C40 H40B 109.0 . . ?
H40A C40 H40B 107.8 . . ?
C38 C41 C40 107.0(8) . . ?
C38 C41 H41A 110.3 . . ?
C40 C41 H41A 110.3 . . ?
C38 C41 H41B 110.3 . . ?
C40 C41 H41B 110.3 . . ?
H41A C41 H41B 108.6 . . ?
C39' C38' C41' 98.6(13) . . ?
C39' C38' H38C 112.0 . . ?
C41' C38' H38C 112.0 . . ?
C39' C38' H38D 112.0 . . ?
C41' C38' H38D 112.0 . . ?
H38C C38' H38D 109.7 . . ?
C38' C39' O1' 105.4(13) . . ?
C38' C39' H39C 110.7 . . ?
O1' C39' H39C 110.7 . . ?
C38' C39' H39D 110.7 . . ?
O1' C39' H39D 110.7 . . ?
H39C C39' H39D 108.8 . . ?
C40' O1' C39' 106.6(12) . . ?
O1' C40' C41' 111.6(14) . . ?
O1' C40' H40C 109.3 . . ?
C41' C40' H40C 109.3 . . ?
O1' C40' H40D 109.3 . . ?
C41' C40' H40D 109.3 . . ?
H40C C40' H40D 108.0 . . ?
C40' C41' C38' 108.9(12) . . ?
C40' C41' H41C 109.9 . . ?
C38' C41' H41C 109.9 . . ?
C40' C41' H41D 109.9 . . ?
C38' C41' H41D 109.9 . . ?
H41C C41' H41D 108.3 . . ?
C44 C43 C46 102.4(18) . . ?
C44 C43 H43A 111.3 . . ?
C46 C43 H43A 111.3 . . ?
C44 C43 H43B 111.3 . . ?
C46 C43 H43B 111.3 . . ?
H43A C43 H43B 109.2 . . ?
O2 C44 C43 109.5(15) . . ?
O2 C44 H44A 109.8 . . ?
C43 C44 H44A 109.8 . . ?
O2 C44 H44B 109.8 . . ?
C43 C44 H44B 109.8 . . ?
H44A C44 H44B 108.2 . . ?
C44 O2 C45 109.9(13) . . ?
C46 C45 O2 104.6(15) . . ?
C46 C45 H45A 110.8 . . ?
O2 C45 H45A 110.8 . . ?
C46 C45 H45B 110.8 . . ?
O2 C45 H45B 110.8 . . ?
H45A C45 H45B 108.9 . . ?
C45 C46 C43 104(2) . . ?
C45 C46 H46A 111.0 . . ?
C43 C46 H46A 111.0 . . ?
C45 C46 H46B 111.0 . . ?
C43 C46 H46B 111.0 . . ?
H46A C46 H46B 109.0 . . ?

loop_
_geom_bond_atom_site_label_1
_geom_bond_atom_site_label_2
_geom_bond_distance
_geom_bond_site_symmetry_2
_geom_bond_publ_flag
Fe1 Cl2 2.2320(8) . ?
Fe1 Cl1 2.2565(7) . ?
Fe1 P1 2.4717(7) . ?
Fe1 P2 2.4819(7) . ?
P1 C14 1.852(2) . ?
P1 C20 1.853(2) . ?
P1 C2 1.859(2) . ?
P2 C32 1.844(2) . ?
P2 C26 1.856(2) . ?
P2 C3 1.879(3) . ?
N1 C4 1.397(3) . ?
N1 C2 1.459(3) . ?
N1 C1 1.473(3) . ?
N2 C6 1.404(3) . ?
N2 C1 1.436(3) . ?
N2 C3 1.455(3) . ?
C1 H1A 0.9900 . ?
C1 H1B 0.9900 . ?
C2 H2A 0.9900 . ?
C2 H2B 0.9900 . ?
C3 H3A 0.9900 . ?
C3 H3B 0.9900 . ?
C4 C13 1.382(3) . ?
C4 C5 1.439(3) . ?
C5 C10 1.423(3) . ?
C5 C6 1.427(3) . ?
C6 C7 1.379(4) . ?
C7 C8 1.402(4) . ?
C7 H7 0.9500 . ?
C8 C9 1.363(4) . ?
C8 H8 0.9500 . ?
C9 C10 1.417(4) . ?
C9 H9 0.9500 . ?
C10 C11 1.413(4) . ?
C11 C12 1.357(4) . ?
C11 H11 0.9500 . ?
C12 C13 1.411(4) . ?
C12 H12 0.9500 . ?
C13 H13 0.9500 . ?
C14 C19 1.533(4) . ?
C14 C15 1.534(3) . ?
C14 H14 1.0000 . ?
C15 C16 1.535(4) . ?
C15 H15A 0.9900 . ?
C15 H15B 0.9900 . ?
C16 C17 1.517(4) . ?
C16 H16A 0.9900 . ?
C16 H16B 0.9900 . ?
C17 C18 1.521(4) . ?
C17 H17A 0.9900 . ?
C17 H17B 0.9900 . ?
C18 C19 1.531(4) . ?
C18 H18A 0.9900 . ?
C18 H18B 0.9900 . ?
C19 H19A 0.9900 . ?
C19 H19B 0.9900 . ?
C20 C21 1.532(3) . ?
C20 C25 1.538(3) . ?
C20 H20 1.0000 . ?
C21 C22 1.530(4) . ?
C21 H21A 0.9900 . ?
C21 H21B 0.9900 . ?
C22 C23 1.525(4) . ?
C22 H22A 0.9900 . ?
C22 H22B 0.9900 . ?
C23 C24 1.519(4) . ?
C23 H23A 0.9900 . ?
C23 H23B 0.9900 . ?
C24 C25 1.528(4) . ?
C24 H24A 0.9900 . ?
C24 H24B 0.9900 . ?
C25 H25A 0.9900 . ?
C25 H25B 0.9900 . ?
C26 C27 1.529(4) . ?
C26 C31 1.539(4) . ?
C26 H26 1.0000 . ?
C27 C28 1.525(4) . ?
C27 H27A 0.9900 . ?
C27 H27B 0.9900 . ?
C28 C29 1.522(4) . ?
C28 H28A 0.9900 . ?
C28 H28B 0.9900 . ?
C29 C30 1.500(5) . ?
C29 H29A 0.9900 . ?
C29 H29B 0.9900 . ?
C30 C31 1.522(4) . ?
C30 H30A 0.9900 . ?
C30 H30B 0.9900 . ?
C31 H31A 0.9900 . ?
C31 H31B 0.9900 . ?
C32 C33 1.528(3) . ?
C32 C37 1.534(3) . ?
C32 H32 1.0000 . ?
C33 C34 1.529(3) . ?
C33 H33A 0.9900 . ?
C33 H33B 0.9900 . ?
C34 C35 1.522(4) . ?
C34 H34A 0.9900 . ?
C34 H34B 0.9900 . ?
C35 C36 1.519(4) . ?
C35 H35A 0.9900 . ?
C35 H35B 0.9900 . ?
C36 C37 1.524(4) . ?
C36 H36A 0.9900 . ?
C36 H36B 0.9900 . ?
C37 H37A 0.9900 . ?
C37 H37B 0.9900 . ?
C38 C41 1.448(11) . ?
C38 C39 1.516(12) . ?
C38 H38A 0.9900 . ?
C38 H38B 0.9900 . ?
C39 O1 1.449(11) . ?
C39 H39A 0.9900 . ?
C39 H39B 0.9900 . ?
O1 C40 1.325(11) . ?
C40 C41 1.480(11) . ?
C40 H40A 0.9900 . ?
C40 H40B 0.9900 . ?
C41 H41A 0.9900 . ?
C41 H41B 0.9900 . ?
C38' C39' 1.469(17) . ?
C38' C41' 1.517(16) . ?
C38' H38C 0.9900 . ?
C38' H38D 0.9900 . ?
C39' O1' 1.585(17) . ?
C39' H39C 0.9900 . ?
C39' H39D 0.9900 . ?
O1' C40' 1.246(15) . ?
C40' C41' 1.460(16) . ?
C40' H40C 0.9900 . ?
C40' H40D 0.9900 . ?
C41' H41C 0.9900 . ?
C41' H41D 0.9900 . ?
C43 C44 1.37(3) . ?
C43 C46 1.54(3) . ?
C43 H43A 0.9900 . ?
C43 H43B 0.9900 . ?
C44 O2 1.34(2) . ?
C44 H44A 0.9900 . ?
C44 H44B 0.9900 . ?
O2 C45 1.41(2) . ?
C45 C46 1.35(2) . ?
C45 H45A 0.9900 . ?
C45 H45B 0.9900 . ?
C46 H46A 0.9900 . ?
C46 H46B 0.9900 . ?
